data_7251572
loop_
_publ_author_name
'Singh, Atom Rajiv'
'Rajpurohit, Anil Singh'
'Sharma, Aribam Rishikanta'
'Jaccob, Madhavan'
'Laishram, Raju'
'Lonibala, Rajkumari'

_publ_section_title
;
 Unprecedented 3D-coordination polymeric frameworks of 5-aminoisophthalate
 with alkaline earth metals (Sr and Ba): catalytic and luminescent
 properties
;
_journal_issue 8
_journal_name_full CrystEngComm
_journal_page_first 1431
_journal_page_last 1443
_journal_paper_doi 10.1039/D5CE01093D
_journal_volume 28
_journal_year 2026
_chemical_formula_moiety 'C16 H10 N2 O8 Sr2'
_chemical_formula_sum 'C16 H10 N2 O8 Sr2'
_chemical_formula_weight 533.50
_space_group_crystal_system triclinic
_space_group_IT_number 2
_space_group_name_Hall '-P 1'
_space_group_name_H-M_alt 'P -1'
_atom_sites_solution_hydrogens mixed
_audit_creation_method SHELXL-2018/3
_audit_update_record
;
2019-02-23 deposited with the CCDC.	2026-01-20 downloaded from the CCDC.
;
_cell_angle_alpha 72.879(3)
_cell_angle_beta 82.237(2)
_cell_angle_gamma 73.215(2)
_cell_formula_units_Z 2
_cell_length_a 7.4671(2)
_cell_length_b 9.5062(3)
_cell_length_c 12.2972(4)
_cell_measurement_reflns_used 5278
_cell_measurement_temperature 293(2)
_cell_measurement_theta_max 32.41
_cell_measurement_theta_min 2.32
_cell_volume 797.48(4)
_computing_cell_refinement 'APEX3/SAINT (Bruker, 2016)'
_computing_data_collection 'APEX3(Bruker, 2016)'
_computing_data_reduction 'SAINT/XPREP (Bruker, 2016)'
_computing_molecular_graphics 'ORTEP3 (Farrugia, 1997) and Mercury (Bruno et al., 2002)'
_computing_publication_material 'SHELXL-2018/3 (Sheldrick, 2018)'
_computing_structure_refinement 'SHELXL-2018/3 (Sheldrick, 2018)'
_computing_structure_solution 'SHELXT-2014/5 (Sheldrick, 2014)'
_diffrn_ambient_temperature 293(2)
_diffrn_measured_fraction_theta_full 0.999
_diffrn_measured_fraction_theta_max 0.997
_diffrn_measurement_device_type 'Bruker axs kappa apex3 CMOS Diffractometer'
_diffrn_measurement_method '\w and \f scan'
_diffrn_radiation_monochromator graphite
_diffrn_radiation_source 'fine-focus sealed tube'
_diffrn_radiation_type MoK\a
_diffrn_radiation_wavelength 0.71073
_diffrn_reflns_av_R_equivalents 0.0358
_diffrn_reflns_av_unetI/netI 0.0405
_diffrn_reflns_Laue_measured_fraction_full 0.999
_diffrn_reflns_Laue_measured_fraction_max 0.997
_diffrn_reflns_limit_h_max 9
_diffrn_reflns_limit_h_min -9
_diffrn_reflns_limit_k_max 12
_diffrn_reflns_limit_k_min -12
_diffrn_reflns_limit_l_max 16
_diffrn_reflns_limit_l_min -15
_diffrn_reflns_number 14336
_diffrn_reflns_point_group_measured_fraction_full 0.999
_diffrn_reflns_point_group_measured_fraction_max 0.997
_diffrn_reflns_theta_full 25.242
_diffrn_reflns_theta_max 27.998
_diffrn_reflns_theta_min 2.324
_exptl_absorpt_coefficient_mu 6.744
_exptl_absorpt_correction_T_max 0.7454
_exptl_absorpt_correction_T_min 0.5365
_exptl_absorpt_correction_type multi-scan
_exptl_absorpt_process_details 'SADABS (Bruker, 2016)'
_exptl_crystal_colour colourless
_exptl_crystal_density_diffrn 2.222
_exptl_crystal_description block
_exptl_crystal_F_000 520
_exptl_crystal_size_max 0.150
_exptl_crystal_size_mid 0.100
_exptl_crystal_size_min 0.100
_refine_diff_density_max 2.207
_refine_diff_density_min -0.552
_refine_diff_density_rms 0.202
_refine_ls_extinction_method none
_refine_ls_goodness_of_fit_ref 1.047
_refine_ls_hydrogen_treatment mixed
_refine_ls_matrix_type full
_refine_ls_number_parameters 265
_refine_ls_number_reflns 3839
_refine_ls_number_restraints 6
_refine_ls_restrained_S_all 1.046
_refine_ls_R_factor_all 0.0609
_refine_ls_R_factor_gt 0.0448
_refine_ls_shift/su_max 0.001
_refine_ls_shift/su_mean 0.000
_refine_ls_structure_factor_coef Fsqd
_refine_ls_weighting_details 'w=1/[\s^2^(Fo^2^)+(0.0945P)^2^+0.1257P] where P=(Fo^2^+2Fc^2^)/3'
_refine_ls_weighting_scheme calc
_refine_ls_wR_factor_gt 0.1267
_refine_ls_wR_factor_ref 0.1377
_reflns_Friedel_coverage 0.000
_reflns_number_gt 3051
_reflns_number_total 3839
_reflns_threshold_expression 'I > 2\s(I)'
_cod_data_source_file d5ce01093d2.cif
_cod_data_source_block SR5AIP
_cod_depositor_comments 'Adding full bibliography for 7251572--7251573.cif.'
_cod_database_code 7251572
_shelx_shelxl_version_number 2018/3
_shelx_space_group_comment
;
The symmetry employed for this shelxl refinement is uniquely defined
by the following loop, which should always be used as a source of
symmetry information in preference to the above space-group names.
They are only intended as comments.
;
_shelx_estimated_absorpt_t_min 0.431
_shelx_estimated_absorpt_t_max 0.552

loop_
_space_group_symop_operation_xyz
'x, y, z'
'-x, -y, -z'

loop_
_atom_site_label
_atom_site_type_symbol
_atom_site_fract_x
_atom_site_fract_y
_atom_site_fract_z
_atom_site_U_iso_or_equiv
_atom_site_adp_type
_atom_site_occupancy
_atom_site_site_symmetry_order
_atom_site_calc_flag
_atom_site_refinement_flags_posn
_atom_site_refinement_flags_adp
_atom_site_refinement_flags_occupancy
_atom_site_disorder_assembly
_atom_site_disorder_group
Sr1 Sr 1.11106(5) 0.28086(4) 0.46641(3) 0.01803(14) Uani 1 1 d . . . . .
Sr2 Sr 0.24911(5) 0.84576(4) 0.69636(3) 0.01878(15) Uani 1 1 d . . . . .
C1 C 0.5933(6) 0.6384(6) 0.3290(4) 0.0243(10) Uani 1 1 d . . . . .
C2 C 0.4869(6) 0.7450(6) 0.3857(4) 0.0267(10) Uani 1 1 d . . . . .
H2 H 0.497997 0.728047 0.463276 0.032 Uiso 1 1 calc R U . . .
C3 C 0.3620(6) 0.8791(6) 0.3243(4) 0.0244(10) Uani 1 1 d . . . . .
C4 C 0.3513(7) 0.9053(6) 0.2088(4) 0.0285(11) Uani 1 1 d . . . . .
H4 H 0.269748 0.994537 0.169435 0.034 Uiso 1 1 calc R U . . .
C5 C 0.4586(7) 0.8027(6) 0.1485(5) 0.0296(11) Uani 1 1 d . . . . .
C6 C 0.5772(7) 0.6663(6) 0.2124(4) 0.0284(11) Uani 1 1 d . . . . .
H6 H 0.646213 0.593510 0.175606 0.034 Uiso 1 1 calc R U . . .
C7 C 0.7398(6) 0.5013(5) 0.3891(4) 0.0186(9) Uani 1 1 d . . . . .
C8 C 0.2400(6) 0.9917(5) 0.3861(4) 0.0239(10) Uani 1 1 d . . . . .
C9 C 0.6144(6) 0.6268(5) 0.7791(4) 0.0201(9) Uani 1 1 d . . . . .
C10 C 0.7637(6) 0.4872(5) 0.8340(4) 0.0189(9) Uani 1 1 d . . . . .
C11 C 0.7898(6) 0.4598(5) 0.9503(4) 0.0219(9) Uani 1 1 d . . . . .
H11 H 0.716984 0.527441 0.990420 0.026 Uiso 1 1 calc R U . . .
C12 C 0.9240(6) 0.3320(5) 1.0056(4) 0.0217(9) Uani 1 1 d . . . . .
C13 C 1.0238(6) 0.2273(5) 0.9465(4) 0.0225(9) Uani 1 1 d . . . . .
H13 H 1.109842 0.139474 0.983912 0.027 Uiso 1 1 calc R U . . .
C14 C 0.9965(6) 0.2520(5) 0.8326(4) 0.0199(9) Uani 1 1 d . . . . .
C15 C 0.8677(6) 0.3843(5) 0.7733(4) 0.0185(9) Uani 1 1 d . . . . .
H15 H 0.852553 0.402466 0.696108 0.022 Uiso 1 1 calc R U . . .
C16 C 1.1018(6) 0.1306(5) 0.7742(4) 0.0200(9) Uani 1 1 d . . . . .
O1 O 0.7975(5) 0.3838(4) 0.3525(3) 0.0292(8) Uani 1 1 d . . . . .
O2 O 0.8127(4) 0.5104(4) 0.4730(3) 0.0248(7) Uani 1 1 d . . . . .
O3 O 0.2739(6) 0.9774(4) 0.4876(3) 0.0381(9) Uani 1 1 d . . . . .
O4 O 0.1109(5) 1.1019(4) 0.3350(3) 0.0295(8) Uani 1 1 d . . . . .
O5 O 0.6192(4) 0.6816(4) 0.6717(3) 0.0262(7) Uani 1 1 d . . . . .
O6 O 0.4865(5) 0.6821(4) 0.8436(3) 0.0386(10) Uani 1 1 d . . . . .
O7 O 1.0909(5) 0.1547(4) 0.6683(3) 0.0278(8) Uani 1 1 d . . . . .
O8 O 1.1938(6) 0.0083(4) 0.8344(3) 0.0376(10) Uani 1 1 d . . . . .
N1 N 0.4540(7) 0.8323(6) 0.0317(4) 0.0376(11) Uani 1 1 d D . . . .
H1A H 0.352(5) 0.897(5) 0.006(5) 0.045 Uiso 1 1 d D U . . .
H1B H 0.470(7) 0.757(4) 0.004(5) 0.045 Uiso 1 1 d D U . . .
N2 N 0.9482(6) 0.3049(5) 1.1236(3) 0.0231(8) Uani 1 1 d D . . . .
H2A H 1.056(4) 0.243(4) 1.138(4) 0.028 Uiso 1 1 d D U . . .
H2B H 0.949(6) 0.388(3) 1.135(4) 0.028 Uiso 1 1 d D U . . .

loop_
_atom_site_aniso_label
_atom_site_aniso_U_11
_atom_site_aniso_U_22
_atom_site_aniso_U_33
_atom_site_aniso_U_23
_atom_site_aniso_U_13
_atom_site_aniso_U_12
Sr1 0.0234(2) 0.0146(2) 0.0145(2) -0.00606(17) -0.00160(16) -0.00012(16)
Sr2 0.0249(2) 0.0142(2) 0.0150(2) -0.00536(17) -0.00411(16) 0.00124(16)
C1 0.019(2) 0.024(3) 0.029(3) -0.011(2) -0.0063(18) 0.0024(18)
C2 0.027(2) 0.029(3) 0.022(3) -0.010(2) -0.0010(19) -0.001(2)
C3 0.025(2) 0.023(3) 0.024(2) -0.009(2) -0.0036(19) -0.0008(19)
C4 0.034(2) 0.023(3) 0.024(3) -0.006(2) -0.009(2) 0.003(2)
C5 0.033(2) 0.029(3) 0.028(3) -0.011(2) -0.006(2) -0.004(2)
C6 0.030(2) 0.021(3) 0.035(3) -0.015(2) -0.003(2) 0.001(2)
C7 0.0206(19) 0.017(2) 0.019(2) -0.0083(18) 0.0012(17) -0.0028(17)
C8 0.029(2) 0.018(2) 0.023(3) -0.009(2) -0.0026(19) -0.0007(18)
C9 0.022(2) 0.022(2) 0.016(2) -0.0066(18) -0.0016(17) -0.0034(18)
C10 0.022(2) 0.016(2) 0.017(2) -0.0033(18) -0.0011(17) -0.0030(17)
C11 0.026(2) 0.023(2) 0.018(2) -0.0133(19) 0.0003(18) -0.0007(18)
C12 0.025(2) 0.024(3) 0.016(2) -0.0056(19) -0.0017(18) -0.0057(18)
C13 0.025(2) 0.019(2) 0.019(2) -0.0044(19) -0.0029(18) -0.0003(18)
C14 0.024(2) 0.019(2) 0.015(2) -0.0066(18) 0.0031(17) -0.0024(17)
C15 0.024(2) 0.017(2) 0.014(2) -0.0035(17) 0.0004(17) -0.0036(17)
C16 0.024(2) 0.018(2) 0.017(2) -0.0048(18) -0.0010(17) -0.0033(17)
O1 0.0297(17) 0.0241(19) 0.037(2) -0.0201(16) -0.0089(15) 0.0032(14)
O2 0.0283(16) 0.0199(17) 0.0267(19) -0.0119(15) -0.0096(14) 0.0024(13)
O3 0.053(2) 0.030(2) 0.0192(19) -0.0059(16) -0.0054(16) 0.0094(17)
O4 0.0312(17) 0.0223(19) 0.035(2) -0.0147(16) -0.0137(15) 0.0057(14)
O5 0.0284(17) 0.0295(19) 0.0132(16) 0.0012(14) -0.0022(13) -0.0029(14)
O6 0.0364(19) 0.041(2) 0.0233(19) -0.0119(17) -0.0032(16) 0.0168(17)
O7 0.0398(19) 0.0243(19) 0.0172(17) -0.0092(14) -0.0001(14) -0.0022(15)
O8 0.056(2) 0.023(2) 0.027(2) -0.0125(16) -0.0145(18) 0.0129(17)
N1 0.054(3) 0.031(3) 0.023(2) -0.014(2) -0.011(2) 0.006(2)
N2 0.031(2) 0.022(2) 0.016(2) -0.0079(17) -0.0046(16) -0.0029(17)

loop_
_atom_type_symbol
_atom_type_description
_atom_type_scat_dispersion_real
_atom_type_scat_dispersion_imag
_atom_type_scat_source
C C 0.0033 0.0016 'International Tables Vol C Tables 4.2.6.8 and 6.1.1.4'
H H 0.0000 0.0000 'International Tables Vol C Tables 4.2.6.8 and 6.1.1.4'
N N 0.0061 0.0033 'International Tables Vol C Tables 4.2.6.8 and 6.1.1.4'
O O 0.0106 0.0060 'International Tables Vol C Tables 4.2.6.8 and 6.1.1.4'
Sr Sr -1.5307 3.2498 'International Tables Vol C Tables 4.2.6.8 and 6.1.1.4'

loop_
_geom_angle_atom_site_label_1
_geom_angle_atom_site_label_2
_geom_angle_atom_site_label_3
_geom_angle
_geom_angle_site_symmetry_1
_geom_angle_site_symmetry_3
_geom_angle_publ_flag
O7 Sr1 O5 132.65(11) . 2_766 ?
O7 Sr1 O2 85.70(11) . 2_766 ?
O5 Sr1 O2 81.25(11) 2_766 2_766 ?
O7 Sr1 O2 95.24(11) . . ?
O5 Sr1 O2 120.67(11) 2_766 . ?
O2 Sr1 O2 68.02(11) 2_766 . ?
O7 Sr1 O4 113.08(11) . 1_645 ?
O5 Sr1 O4 77.97(11) 2_766 1_645 ?
O2 Sr1 O4 158.31(12) 2_766 1_645 ?
O2 Sr1 O4 118.27(9) . 1_645 ?
O7 Sr1 O1 118.33(12) . . ?
O5 Sr1 O1 108.74(11) 2_766 . ?
O2 Sr1 O1 112.14(10) 2_766 . ?
O2 Sr1 O1 48.83(10) . . ?
O4 Sr1 O1 69.53(10) 1_645 . ?
O7 Sr1 O3 73.96(11) . 1_645 ?
O5 Sr1 O3 84.24(12) 2_766 1_645 ?
O2 Sr1 O3 135.45(11) 2_766 1_645 ?
O2 Sr1 O3 151.08(12) . 1_645 ?
O4 Sr1 O3 48.24(10) 1_645 1_645 ?
O1 Sr1 O3 112.41(11) . 1_645 ?
O7 Sr1 C7 111.00(12) . . ?
O5 Sr1 C7 113.93(11) 2_766 . ?
O2 Sr1 C7 88.65(11) 2_766 . ?
O2 Sr1 C7 24.60(10) . . ?
O4 Sr1 C7 94.12(10) 1_645 . ?
O1 Sr1 C7 24.66(10) . . ?
O3 Sr1 C7 135.48(12) 1_645 . ?
O7 Sr1 C8 96.46(12) . 1_645 ?
O5 Sr1 C8 75.37(12) 2_766 1_645 ?
O2 Sr1 C8 150.03(11) 2_766 1_645 ?
O2 Sr1 C8 140.88(11) . 1_645 ?
O4 Sr1 C8 24.58(11) 1_645 1_645 ?
O1 Sr1 C8 93.19(11) . 1_645 ?
O3 Sr1 C8 24.60(11) 1_645 1_645 ?
C7 Sr1 C8 117.82(12) . 1_645 ?
O7 Sr1 Sr2 108.26(8) . 2_666 ?
O5 Sr1 Sr2 106.55(7) 2_766 2_666 ?
O2 Sr1 Sr2 148.13(7) 2_766 2_666 ?
O2 Sr1 Sr2 81.97(7) . 2_666 ?
O4 Sr1 Sr2 38.11(7) 1_645 2_666 ?
O1 Sr1 Sr2 35.99(7) . 2_666 ?
O3 Sr1 Sr2 76.43(9) 1_645 2_666 ?
C7 Sr1 Sr2 59.75(8) . 2_666 ?
C8 Sr1 Sr2 58.91(9) 1_645 2_666 ?
O7 Sr1 Sr2 38.89(8) . 1_645 ?
O5 Sr1 Sr2 110.18(8) 2_766 1_645 ?
O2 Sr1 Sr2 115.20(8) 2_766 1_645 ?
O2 Sr1 Sr2 128.51(8) . 1_645 ?
O4 Sr1 Sr2 78.22(8) 1_645 1_645 ?
O1 Sr1 Sr2 121.74(8) . 1_645 ?
O3 Sr1 Sr2 35.08(8) 1_645 1_645 ?
C7 Sr1 Sr2 132.42(9) . 1_645 ?
C8 Sr1 Sr2 58.13(9) 1_645 1_645 ?
Sr2 Sr1 Sr2 91.539(11) 2_666 1_645 ?
O7 Sr1 Sr1 90.68(8) . 2_766 ?
O5 Sr1 Sr1 102.93(8) 2_766 2_766 ?
O2 Sr1 Sr1 34.77(7) 2_766 2_766 ?
O2 Sr1 Sr1 33.25(7) . 2_766 ?
O4 Sr1 Sr1 147.22(7) 1_645 2_766 ?
O1 Sr1 Sr1 79.51(7) . 2_766 ?
O3 Sr1 Sr1 163.66(8) 1_645 2_766 ?
C7 Sr1 Sr1 55.04(8) . 2_766 ?
C8 Sr1 Sr1 171.62(9) 1_645 2_766 ?
Sr2 Sr1 Sr1 114.602(14) 2_666 2_766 ?
Sr2 Sr1 Sr1 129.396(15) 1_645 2_766 ?
O3 Sr2 O8 117.35(12) . 1_465 ?
O3 Sr2 O6 134.04(13) . . ?
O8 Sr2 O6 78.67(11) 1_465 . ?
O3 Sr2 O1 89.65(13) . 2_666 ?
O8 Sr2 O1 149.15(13) 1_465 2_666 ?
O6 Sr2 O1 93.42(12) . 2_666 ?
O3 Sr2 O4 85.05(13) . 2_576 ?
O8 Sr2 O4 94.77(12) 1_465 2_576 ?
O6 Sr2 O4 139.04(12) . 2_576 ?
O1 Sr2 O4 71.70(10) 2_666 2_576 ?
O3 Sr2 N2 148.41(13) . 2_667 ?
O8 Sr2 N2 77.63(13) 1_465 2_667 ?
O6 Sr2 N2 73.86(12) . 2_667 ?
O1 Sr2 N2 71.54(12) 2_666 2_667 ?
O4 Sr2 N2 65.28(12) 2_576 2_667 ?
O3 Sr2 O7 72.16(11) . 1_465 ?
O8 Sr2 O7 48.78(10) 1_465 1_465 ?
O6 Sr2 O7 123.74(11) . 1_465 ?
O1 Sr2 O7 141.54(10) 2_666 1_465 ?
O4 Sr2 O7 73.16(11) 2_576 1_465 ?
N2 Sr2 O7 106.91(11) 2_667 1_465 ?
O3 Sr2 O5 87.08(11) . . ?
O8 Sr2 O5 114.44(11) 1_465 . ?
O6 Sr2 O5 48.85(10) . . ?
O1 Sr2 O5 79.41(10) 2_666 . ?
O4 Sr2 O5 150.05(10) 2_576 . ?
N2 Sr2 O5 112.97(11) 2_667 . ?
O7 Sr2 O5 131.08(11) 1_465 . ?
O3 Sr2 C16 96.21(12) . 1_465 ?
O8 Sr2 C16 24.14(12) 1_465 1_465 ?
O6 Sr2 C16 102.01(12) . 1_465 ?
O1 Sr2 C16 151.65(11) 2_666 1_465 ?
O4 Sr2 C16 81.18(11) 2_576 1_465 ?
N2 Sr2 C16 89.95(12) 2_667 1_465 ?
O7 Sr2 C16 24.94(11) 1_465 1_465 ?
O5 Sr2 C16 128.45(11) . 1_465 ?
O3 Sr2 C9 111.85(12) . . ?
O8 Sr2 C9 98.73(12) 1_465 . ?
O6 Sr2 C9 24.29(11) . . ?
O1 Sr2 C9 83.14(11) 2_666 . ?
O4 Sr2 C9 149.78(12) 2_576 . ?
N2 Sr2 C9 91.38(12) 2_667 . ?
O7 Sr2 C9 134.84(11) 1_465 . ?
O5 Sr2 C9 24.95(10) . . ?
C16 Sr2 C9 119.55(12) 1_465 . ?
O3 Sr2 Sr1 72.50(10) . 2_666 ?
O8 Sr2 Sr1 133.03(9) 1_465 2_666 ?
O6 Sr2 Sr1 129.78(10) . 2_666 ?
O1 Sr2 Sr1 38.02(7) 2_666 2_666 ?
O4 Sr2 Sr1 38.45(7) 2_576 2_666 ?
N2 Sr2 Sr1 77.29(8) 2_667 2_666 ?
O7 Sr2 Sr1 103.52(7) 1_465 2_666 ?
O5 Sr2 Sr1 111.77(7) . 2_666 ?
C16 Sr2 Sr1 118.25(8) 1_465 2_666 ?
C9 Sr2 Sr1 120.89(8) . 2_666 ?
O3 Sr2 Sr1 38.79(8) . 1_465 ?
O8 Sr2 Sr1 80.45(8) 1_465 1_465 ?
O6 Sr2 Sr1 140.54(10) . 1_465 ?
O1 Sr2 Sr1 120.49(8) 2_666 1_465 ?
O4 Sr2 Sr1 75.64(8) 2_576 1_465 ?
N2 Sr2 Sr1 132.81(9) 2_667 1_465 ?
O7 Sr2 Sr1 33.38(7) 1_465 1_465 ?
O5 Sr2 Sr1 114.11(7) . 1_465 ?
C16 Sr2 Sr1 57.78(9) 1_465 1_465 ?
C9 Sr2 Sr1 133.20(9) . 1_465 ?
Sr1 Sr2 Sr1 88.461(11) 2_666 1_465 ?
C6 C1 C2 119.7(4) . . ?
C6 C1 C7 119.2(4) . . ?
C2 C1 C7 120.8(4) . . ?
C1 C2 C3 119.4(4) . . ?
C1 C2 H2 120.3 . . ?
C3 C2 H2 120.3 . . ?
C4 C3 C2 119.7(4) . . ?
C4 C3 C8 120.5(4) . . ?
C2 C3 C8 119.7(4) . . ?
C3 C4 C5 122.5(5) . . ?
C3 C4 H4 118.8 . . ?
C5 C4 H4 118.8 . . ?
N1 C5 C4 122.4(5) . . ?
N1 C5 C6 120.7(5) . . ?
C4 C5 C6 116.9(5) . . ?
C1 C6 C5 121.7(4) . . ?
C1 C6 H6 119.1 . . ?
C5 C6 H6 119.1 . . ?
O2 C7 O1 120.6(4) . . ?
O2 C7 C1 118.1(4) . . ?
O1 C7 C1 121.1(4) . . ?
O2 C7 Sr1 60.4(2) . . ?
O1 C7 Sr1 61.9(2) . . ?
C1 C7 Sr1 162.9(3) . . ?
O3 C8 O4 121.0(4) . . ?
O3 C8 C3 118.8(4) . . ?
O4 C8 C3 120.1(4) . . ?
O3 C8 Sr1 63.9(2) . 1_465 ?
O4 C8 Sr1 60.9(2) . 1_465 ?
C3 C8 Sr1 157.7(3) . 1_465 ?
O6 C9 O5 122.6(4) . . ?
O6 C9 C10 117.2(4) . . ?
O5 C9 C10 120.2(4) . . ?
O6 C9 Sr2 56.6(2) . . ?
O5 C9 Sr2 67.5(2) . . ?
C10 C9 Sr2 164.1(3) . . ?
C15 C10 C11 120.6(4) . . ?
C15 C10 C9 121.5(4) . . ?
C11 C10 C9 117.8(4) . . ?
C12 C11 C10 120.3(4) . . ?
C12 C11 H11 119.8 . . ?
C10 C11 H11 119.8 . . ?
C13 C12 C11 119.2(4) . . ?
C13 C12 N2 120.8(4) . . ?
C11 C12 N2 119.8(4) . . ?
C14 C13 C12 120.7(4) . . ?
C14 C13 H13 119.7 . . ?
C12 C13 H13 119.7 . . ?
C13 C14 C15 121.1(4) . . ?
C13 C14 C16 118.4(4) . . ?
C15 C14 C16 120.5(4) . . ?
C10 C15 C14 118.0(4) . . ?
C10 C15 H15 121.0 . . ?
C14 C15 H15 121.0 . . ?
O8 C16 O7 122.6(4) . . ?
O8 C16 C14 117.4(4) . . ?
O7 C16 C14 119.9(4) . . ?
O8 C16 Sr2 56.6(2) . 1_645 ?
O7 C16 Sr2 67.2(2) . 1_645 ?
C14 C16 Sr2 165.9(3) . 1_645 ?
C7 O1 Sr2 152.8(3) . 2_666 ?
C7 O1 Sr1 93.4(3) . . ?
Sr2 O1 Sr1 105.98(12) 2_666 . ?
C7 O2 Sr1 136.5(3) . 2_766 ?
C7 O2 Sr1 95.0(2) . . ?
Sr1 O2 Sr1 111.98(11) 2_766 . ?
C8 O3 Sr2 149.3(4) . . ?
C8 O3 Sr1 91.5(3) . 1_465 ?
Sr2 O3 Sr1 106.13(12) . 1_465 ?
C8 O4 Sr2 137.2(3) . 2_576 ?
C8 O4 Sr1 94.5(3) . 1_465 ?
Sr2 O4 Sr1 103.44(11) 2_576 1_465 ?
C9 O5 Sr1 130.2(3) . 2_766 ?
C9 O5 Sr2 87.5(2) . . ?
Sr1 O5 Sr2 135.45(13) 2_766 . ?
C9 O6 Sr2 99.1(3) . . ?
C16 O7 Sr1 158.5(3) . . ?
C16 O7 Sr2 87.8(3) . 1_645 ?
Sr1 O7 Sr2 107.74(11) . 1_645 ?
C16 O8 Sr2 99.2(3) . 1_645 ?
C5 N1 H1A 112(4) . . ?
C5 N1 H1B 118(4) . . ?
H1A N1 H1B 107(3) . . ?
C12 N2 Sr2 126.5(3) . 2_667 ?
C12 N2 H2A 107(3) . . ?
Sr2 N2 H2A 97(3) 2_667 . ?
C12 N2 H2B 108(4) . . ?
Sr2 N2 H2B 109(4) 2_667 . ?
H2A N2 H2B 108(3) . . ?

loop_
_geom_bond_atom_site_label_1
_geom_bond_atom_site_label_2
_geom_bond_distance
_geom_bond_site_symmetry_2
_geom_bond_publ_flag
Sr1 O7 2.424(3) . ?
Sr1 O5 2.490(3) 2_766 ?
Sr1 O2 2.540(3) 2_766 ?
Sr1 O2 2.642(3) . ?
Sr1 O4 2.669(3) 1_645 ?
Sr1 O1 2.675(3) . ?
Sr1 O3 2.736(4) 1_645 ?
Sr1 C7 3.027(4) . ?
Sr1 C8 3.045(5) 1_645 ?
Sr1 Sr2 4.1750(5) 2_666 ?
Sr1 Sr2 4.1958(6) 1_645 ?
Sr1 Sr1 4.2962(8) 2_766 ?
Sr2 O3 2.510(4) . ?
Sr2 O8 2.535(3) 1_465 ?
Sr2 O6 2.541(3) . ?
Sr2 O1 2.552(3) 2_666 ?
Sr2 O4 2.649(3) 2_576 ?
Sr2 N2 2.756(4) 2_667 ?
Sr2 O7 2.765(3) 1_465 ?
Sr2 O5 2.780(3) . ?
Sr2 C16 2.997(4) 1_465 ?
Sr2 C9 3.005(4) . ?
C1 C6 1.394(7) . ?
C1 C2 1.395(6) . ?
C1 C7 1.506(6) . ?
C2 C3 1.415(7) . ?
C2 H2 0.9300 . ?
C3 C4 1.377(6) . ?
C3 C8 1.510(6) . ?
C4 C5 1.398(7) . ?
C4 H4 0.9300 . ?
C5 N1 1.384(7) . ?
C5 C6 1.417(7) . ?
C6 H6 0.9300 . ?
C7 O2 1.265(5) . ?
C7 O1 1.265(5) . ?
C8 O3 1.268(6) . ?
C8 O4 1.271(6) . ?
C9 O6 1.252(5) . ?
C9 O5 1.269(5) . ?
C9 C10 1.511(6) . ?
C10 C15 1.397(6) . ?
C10 C11 1.406(6) . ?
C11 C12 1.392(6) . ?
C11 H11 0.9300 . ?
C12 C13 1.388(6) . ?
C12 N2 1.424(6) . ?
C13 C14 1.383(6) . ?
C13 H13 0.9300 . ?
C14 C15 1.410(6) . ?
C14 C16 1.509(6) . ?
C15 H15 0.9300 . ?
C16 O8 1.242(6) . ?
C16 O7 1.265(5) . ?
N1 H1A 0.856(19) . ?
N1 H1B 0.852(19) . ?
N2 H2A 0.852(18) . ?
N2 H2B 0.839(18) . ?

loop_
_geom_hbond_atom_site_label_D
_geom_hbond_atom_site_label_H
_geom_hbond_atom_site_label_A
_geom_hbond_distance_DH
_geom_hbond_distance_HA
_geom_hbond_distance_DA
_geom_hbond_angle_DHA
_geom_hbond_site_symmetry_A
_geom_hbond_publ_flag
N1 H1B O6 0.852(19) 2.26(4) 3.007(6) 146(5) 1_554 yes
N1 H1A O8 0.856(19) 2.37(4) 3.076(6) 140(5) 1_464 yes
N2 H2A O4 0.852(18) 2.43(5) 2.917(5) 117(4) 1_646 yes

loop_
_geom_torsion_atom_site_label_1
_geom_torsion_atom_site_label_2
_geom_torsion_atom_site_label_3
_geom_torsion_atom_site_label_4
_geom_torsion
_geom_torsion_site_symmetry_1
_geom_torsion_site_symmetry_2
_geom_torsion_site_symmetry_3
_geom_torsion_site_symmetry_4
_geom_torsion_publ_flag
C6 C1 C2 C3 0.9(7) . . . . ?
C7 C1 C2 C3 174.6(4) . . . . ?
C1 C2 C3 C4 -2.1(7) . . . . ?
C1 C2 C3 C8 177.3(5) . . . . ?
C2 C3 C4 C5 0.8(8) . . . . ?
C8 C3 C4 C5 -178.6(5) . . . . ?
C3 C4 C5 N1 -177.1(5) . . . . ?
C3 C4 C5 C6 1.7(8) . . . . ?
C2 C1 C6 C5 1.6(8) . . . . ?
C7 C1 C6 C5 -172.1(5) . . . . ?
N1 C5 C6 C1 175.8(5) . . . . ?
C4 C5 C6 C1 -2.9(7) . . . . ?
C6 C1 C7 O2 148.3(5) . . . . ?
C2 C1 C7 O2 -25.3(7) . . . . ?
C6 C1 C7 O1 -27.2(7) . . . . ?
C2 C1 C7 O1 159.2(5) . . . . ?
C6 C1 C7 Sr1 68.0(11) . . . . ?
C2 C1 C7 Sr1 -105.7(10) . . . . ?
C4 C3 C8 O3 -168.7(5) . . . . ?
C2 C3 C8 O3 11.9(7) . . . . ?
C4 C3 C8 O4 8.5(7) . . . . ?
C2 C3 C8 O4 -170.9(5) . . . . ?
C4 C3 C8 Sr1 -77.7(9) . . . 1_465 ?
C2 C3 C8 Sr1 102.9(9) . . . 1_465 ?
O6 C9 C10 C15 155.4(5) . . . . ?
O5 C9 C10 C15 -23.0(7) . . . . ?
Sr2 C9 C10 C15 92.5(11) . . . . ?
O6 C9 C10 C11 -21.9(6) . . . . ?
O5 C9 C10 C11 159.7(4) . . . . ?
Sr2 C9 C10 C11 -84.8(11) . . . . ?
C15 C10 C11 C12 2.0(7) . . . . ?
C9 C10 C11 C12 179.3(4) . . . . ?
C10 C11 C12 C13 -3.9(7) . . . . ?
C10 C11 C12 N2 -179.5(4) . . . . ?
C11 C12 C13 C14 2.7(7) . . . . ?
N2 C12 C13 C14 178.3(4) . . . . ?
C12 C13 C14 C15 0.3(7) . . . . ?
C12 C13 C14 C16 -177.0(4) . . . . ?
C11 C10 C15 C14 1.0(7) . . . . ?
C9 C10 C15 C14 -176.2(4) . . . . ?
C13 C14 C15 C10 -2.2(7) . . . . ?
C16 C14 C15 C10 175.2(4) . . . . ?
C13 C14 C16 O8 6.7(7) . . . . ?
C15 C14 C16 O8 -170.7(4) . . . . ?
C13 C14 C16 O7 -174.6(4) . . . . ?
C15 C14 C16 O7 8.0(7) . . . . ?
C13 C14 C16 Sr2 68.2(13) . . . 1_645 ?
C15 C14 C16 Sr2 -109.1(12) . . . 1_645 ?
O2 C7 O1 Sr2 121.2(6) . . . 2_666 ?
C1 C7 O1 Sr2 -63.4(9) . . . 2_666 ?
Sr1 C7 O1 Sr2 136.0(7) . . . 2_666 ?
O2 C7 O1 Sr1 -14.8(4) . . . . ?
C1 C7 O1 Sr1 160.6(4) . . . . ?
O1 C7 O2 Sr1 144.7(4) . . . 2_766 ?
C1 C7 O2 Sr1 -30.8(6) . . . 2_766 ?
Sr1 C7 O2 Sr1 129.7(4) . . . 2_766 ?
O1 C7 O2 Sr1 15.0(4) . . . . ?
C1 C7 O2 Sr1 -160.5(4) . . . . ?
O4 C8 O3 Sr2 103.8(6) . . . . ?
C3 C8 O3 Sr2 -79.0(7) . . . . ?
Sr1 C8 O3 Sr2 126.0(6) 1_465 . . . ?
O4 C8 O3 Sr1 -22.2(5) . . . 1_465 ?
C3 C8 O3 Sr1 155.0(4) . . . 1_465 ?
O3 C8 O4 Sr2 -92.5(6) . . . 2_576 ?
C3 C8 O4 Sr2 90.3(6) . . . 2_576 ?
Sr1 C8 O4 Sr2 -115.4(4) 1_465 . . 2_576 ?
O3 C8 O4 Sr1 22.8(5) . . . 1_465 ?
C3 C8 O4 Sr1 -154.3(4) . . . 1_465 ?
O6 C9 O5 Sr1 140.0(4) . . . 2_766 ?
C10 C9 O5 Sr1 -41.7(6) . . . 2_766 ?
Sr2 C9 O5 Sr1 153.8(3) . . . 2_766 ?
O6 C9 O5 Sr2 -13.9(5) . . . . ?
C10 C9 O5 Sr2 164.5(4) . . . . ?
O5 C9 O6 Sr2 15.4(5) . . . . ?
C10 C9 O6 Sr2 -163.0(3) . . . . ?
O8 C16 O7 Sr1 -125.2(7) . . . . ?
C14 C16 O7 Sr1 56.2(10) . . . . ?
Sr2 C16 O7 Sr1 -137.4(8) 1_645 . . . ?
O8 C16 O7 Sr2 12.2(5) . . . 1_645 ?
C14 C16 O7 Sr2 -166.4(4) . . . 1_645 ?
O7 C16 O8 Sr2 -13.5(5) . . . 1_645 ?
C14 C16 O8 Sr2 165.1(3) . . . 1_645 ?
C13 C12 N2 Sr2 -89.4(5) . . . 2_667 ?
C11 C12 N2 Sr2 86.2(5) . . . 2_667 ?
